data_1543225
loop_
_publ_author_name
'von Kiedrowski, Valeska'
'Quentin, Florian'
'Golz, Christopher'
'Strohmann, Carsten'
'Preut, Hans'
'Hiersemann, Martin'

_publ_section_title
;
 (4<i>S</i>,5<i>S</i>,6<i>R</i>,<i>E</i>)-3,5-Dimethyl-6-vinylhept-2-ene-1,4,7-triol
;
_journal_issue 4
_journal_name_full IUCrData
_journal_page_first x160697
_journal_paper_doi 10.1107/S2414314616006970
_journal_volume 1
_journal_year 2016
_chemical_formula_iupac 'C11 H20 O3'
_chemical_formula_moiety 'C11 H20 O3'
_chemical_formula_sum 'C11 H20 O3'
_chemical_formula_weight 200.27
_chemical_name_systematic (4<i>S</i>,5<i>S</i>,6<i>R</i>,<i>E</i>)-3,5-Dimethyl-6-vinylhept-2-ene-1,4,7-triol
_space_group_crystal_system orthorhombic
_space_group_IT_number 19
_space_group_name_Hall 'P 2ac 2ab'
_space_group_name_H-M_alt 'P 21 21 21'
_symmetry_space_group_name_Hall 'P 2ac 2ab'
_symmetry_space_group_name_H-M 'P 21 21 21'
_atom_sites_solution_hydrogens mixed
_atom_sites_solution_primary direct
_atom_sites_solution_secondary difmap
_audit_creation_method SHELXL-2013
_cell_angle_alpha 90
_cell_angle_beta 90
_cell_angle_gamma 90
_cell_formula_units_Z 4
_cell_length_a 5.8932(9)
_cell_length_b 7.1714(9)
_cell_length_c 27.347(4)
_cell_measurement_reflns_used 7854
_cell_measurement_temperature 100(2)
_cell_measurement_theta_max 70.15
_cell_measurement_theta_min 3.23
_cell_volume 1155.8(3)
_computing_cell_refinement
;
SAINT (Bruker, 2012)
;
_computing_data_collection
;
SMART (Bruker, 2012)
;
_computing_data_reduction
;
SAINT (Bruker, 2012)
;
_computing_molecular_graphics
;
SHELXTL-Plus (Sheldrick, 2008)
;
_computing_publication_material
;
SHELXL97 (Sheldrick, 2008) and PLATON (Spek, 2009)
;
_computing_structure_refinement
;
SHELXL2013 (Sheldrick, 2015)
;
_computing_structure_solution
;
ShelXD (Sheldrick, 2008)
;
_diffrn_ambient_temperature 100(2)
_diffrn_detector_area_resol_mean 7.9
_diffrn_measured_fraction_theta_full 0.997
_diffrn_measured_fraction_theta_max 0.996
_diffrn_measurement_device_type 'Bruker D8 VENTURE CCD'
_diffrn_measurement_method '\w and \f scans'
_diffrn_radiation_type CuK\a
_diffrn_radiation_wavelength 1.54178
_diffrn_reflns_av_R_equivalents 0.0245
_diffrn_reflns_limit_h_max 7
_diffrn_reflns_limit_h_min -7
_diffrn_reflns_limit_k_max 8
_diffrn_reflns_limit_k_min -8
_diffrn_reflns_limit_l_max 33
_diffrn_reflns_limit_l_min -27
_diffrn_reflns_number 7921
_diffrn_reflns_theta_full 67.679
_diffrn_reflns_theta_max 70.219
_diffrn_reflns_theta_min 3.232
_exptl_absorpt_coefficient_mu 0.662
_exptl_absorpt_correction_type multi-scan
_exptl_absorpt_process_details
;
(SADABS; Bruker, 2012)
;
_exptl_crystal_colour colourless-yellow
_exptl_crystal_density_diffrn 1.151
_exptl_crystal_description plate
_exptl_crystal_F_000 440
_exptl_crystal_size_max 0.224
_exptl_crystal_size_mid 0.102
_exptl_crystal_size_min 0.050
_refine_diff_density_max 0.190
_refine_diff_density_min -0.172
_refine_ls_abs_structure_details
;
Flack <i>x</i> determined using 862 quotients
[(<i>I</i>^+^)-(<i>I</i>^-^)]/[(<i>I</i>^+^)+(<i>I</i>^-^)]
(Parsons & Flack, 2004)
;
_refine_ls_abs_structure_Flack 0.06(4)
_refine_ls_extinction_method none
_refine_ls_goodness_of_fit_ref 1.095
_refine_ls_hydrogen_treatment mixed
_refine_ls_matrix_type full
_refine_ls_number_parameters 141
_refine_ls_number_reflns 2189
_refine_ls_number_restraints 3
_refine_ls_restrained_S_all 1.104
_refine_ls_R_factor_all 0.0309
_refine_ls_R_factor_gt 0.0305
_refine_ls_shift/su_max 0.001
_refine_ls_shift/su_mean 0.000
_refine_ls_structure_factor_coef Fsqd
_refine_ls_weighting_details 'w=1/[\s^2^(Fo^2^)+(0.0446P)^2^+0.1631P] where P=(Fo^2^+2Fc^2^)/3'
_refine_ls_weighting_scheme calc
_refine_ls_wR_factor_gt 0.0792
_refine_ls_wR_factor_ref 0.0796
_reflns_number_gt 2154
_reflns_number_total 2189
_reflns_threshold_expression 'I > 2\s(I)'
_cod_data_source_file hb4041sup1.cif
_cod_data_source_block I
_cod_original_cell_volume 1155.7(3)
_cod_database_code 1543225
_shelx_space_group_comment
;
The symmetry employed for this shelxl refinement is uniquely defined
by the following loop, which should always be used as a source of
symmetry information in preference to the above space-group names.
They are only intended as comments.
;
_shelxl_version_number 2.013

loop_
_space_group_symop_operation_xyz
'x, y, z'
'-x+1/2, -y, z+1/2'
'-x, y+1/2, -z+1/2'
'x+1/2, -y+1/2, -z'

loop_
_atom_site_type_symbol
_atom_site_label
_atom_site_fract_x
_atom_site_fract_y
_atom_site_fract_z
_atom_site_U_iso_or_equiv
_atom_site_adp_type
_atom_site_calc_flag
_atom_site_occupancy
O O1 0.4533(2) -0.10535(18) 0.51945(4) 0.0343(3) Uani d 1
H H1 0.510(4) -0.150(3) 0.5486(7) 0.046(6) Uiso d 1
O O2 0.0463(2) 0.60420(16) 0.57604(4) 0.0248(3) Uani d 1
H H2 0.038(5) 0.598(4) 0.5427(7) 0.060(8) Uiso d 1
O O3 0.63256(19) 0.73206(19) 0.60174(4) 0.0297(3) Uani d 1
H H3 0.771(4) 0.686(4) 0.5986(9) 0.053(7) Uiso d 1
C C1 0.2461(3) -0.0061(2) 0.52644(6) 0.0286(4) Uani d 1
H H1A 0.1479 -0.0769 0.5492 0.034 Uiso calc 1
H H1B 0.1656 0.0039 0.4948 0.034 Uiso calc 1
C C2 0.2851(3) 0.1850(2) 0.54652(5) 0.0221(3) Uani d 1
H H2A 0.4186 0.2471 0.5359 0.026 Uiso calc 1
C C3 0.1529(2) 0.2779(2) 0.57773(5) 0.0207(3) Uani d 1
C C4 0.2178(2) 0.4751(2) 0.59199(5) 0.0195(3) Uani d 1
H H4 0.3642 0.5077 0.5756 0.023 Uiso calc 1
C C5 0.2444(3) 0.5057(2) 0.64742(5) 0.0201(3) Uani d 1
H H5 0.0904 0.4887 0.6621 0.024 Uiso calc 1
C C6 0.3197(3) 0.7081(2) 0.65976(5) 0.0216(3) Uani d 1
H H6 0.2309 0.7949 0.6385 0.026 Uiso calc 1
C C7 0.2623(3) 0.7525(2) 0.71240(5) 0.0275(4) Uani d 1
H H7 0.3363 0.6821 0.7371 0.033 Uiso calc 1
C C8 0.1175(3) 0.8815(3) 0.72652(6) 0.0362(4) Uani d 1
H H8A 0.0401 0.9548 0.7029 0.043 Uiso calc 1
H H8B 0.0903 0.9013 0.7604 0.043 Uiso calc 1
C C9 -0.0663(3) 0.2043(3) 0.59807(6) 0.0302(4) Uani d 1
H H9A -0.0627 0.2113 0.6339 0.045 Uiso calc 1
H H9B -0.0863 0.0743 0.5879 0.045 Uiso calc 1
H H9C -0.1928 0.2794 0.5857 0.045 Uiso calc 1
C C10 0.3971(3) 0.3580(2) 0.67028(6) 0.0291(4) Uani d 1
H H10A 0.3264 0.2350 0.6667 0.044 Uiso calc 1
H H10B 0.4183 0.3856 0.7051 0.044 Uiso calc 1
H H10C 0.5447 0.3583 0.6538 0.044 Uiso calc 1
C C11 0.5714(3) 0.7499(3) 0.65208(5) 0.0275(3) Uani d 1
H H11A 0.6048 0.8782 0.6633 0.033 Uiso calc 1
H H11B 0.6634 0.6626 0.6719 0.033 Uiso calc 1

loop_
_atom_site_aniso_label
_atom_site_aniso_U_11
_atom_site_aniso_U_22
_atom_site_aniso_U_33
_atom_site_aniso_U_12
_atom_site_aniso_U_13
_atom_site_aniso_U_23
O1 0.0504(7) 0.0307(6) 0.0219(5) 0.0196(6) 0.0061(5) 0.0026(5)
O2 0.0329(6) 0.0235(6) 0.0181(5) 0.0067(5) -0.0054(4) -0.0018(4)
O3 0.0228(5) 0.0433(7) 0.0229(5) -0.0026(5) 0.0006(4) 0.0048(5)
C1 0.0370(9) 0.0214(7) 0.0274(8) 0.0039(7) 0.0020(7) -0.0028(6)
C2 0.0257(7) 0.0207(7) 0.0198(6) 0.0006(6) 0.0006(6) 0.0013(6)
C3 0.0227(7) 0.0212(7) 0.0183(6) 0.0001(6) -0.0008(5) 0.0011(6)
C4 0.0208(7) 0.0205(7) 0.0173(6) 0.0018(6) 0.0013(5) -0.0002(5)
C5 0.0207(7) 0.0232(7) 0.0164(7) 0.0014(6) 0.0012(5) 0.0002(5)
C6 0.0244(7) 0.0238(8) 0.0165(6) 0.0001(6) -0.0016(5) -0.0018(6)
C7 0.0331(8) 0.0311(8) 0.0182(7) -0.0041(8) -0.0017(6) -0.0040(6)
C8 0.0409(9) 0.0404(10) 0.0272(8) 0.0006(9) 0.0044(7) -0.0115(7)
C9 0.0279(8) 0.0274(8) 0.0352(8) -0.0061(7) 0.0073(7) -0.0055(7)
C10 0.0343(9) 0.0284(8) 0.0245(7) 0.0073(8) -0.0053(7) 0.0009(6)
C11 0.0274(7) 0.0343(9) 0.0207(7) -0.0060(7) -0.0032(6) -0.0008(6)

loop_
_atom_type_symbol
_atom_type_description
_atom_type_scat_dispersion_real
_atom_type_scat_dispersion_imag
_atom_type_scat_source
C C 0.0181 0.0091 'International Tables Vol C Tables 4.2.6.8 and 6.1.1.4'
H H 0.0000 0.0000 'International Tables Vol C Tables 4.2.6.8 and 6.1.1.4'
O O 0.0492 0.0322 'International Tables Vol C Tables 4.2.6.8 and 6.1.1.4'

loop_
_geom_angle_atom_site_label_1
_geom_angle_atom_site_label_2
_geom_angle_atom_site_label_3
_geom_angle
C1 O1 H1 111.6(16)
C4 O2 H2 107.9(17)
C11 O3 H3 111.0(16)
O1 C1 C2 112.06(14)
O1 C1 H1A 109.2
C2 C1 H1A 109.2
O1 C1 H1B 109.2
C2 C1 H1B 109.2
H1A C1 H1B 107.9
C3 C2 C1 127.14(15)
C3 C2 H2A 116.4
C1 C2 H2A 116.4
C2 C3 C9 124.29(15)
C2 C3 C4 118.91(14)
C9 C3 C4 116.71(13)
O2 C4 C3 110.20(11)
O2 C4 C5 106.17(11)
C3 C4 C5 114.31(12)
O2 C4 H4 108.7
C3 C4 H4 108.7
C5 C4 H4 108.7
C10 C5 C4 111.40(12)
C10 C5 C6 113.05(12)
C4 C5 C6 112.07(11)
C10 C5 H5 106.6
C4 C5 H5 106.6
C6 C5 H5 106.6
C7 C6 C11 107.85(12)
C7 C6 C5 109.84(13)
C11 C6 C5 115.48(13)
C7 C6 H6 107.8
C11 C6 H6 107.8
C5 C6 H6 107.8
C8 C7 C6 124.90(16)
C8 C7 H7 117.6
C6 C7 H7 117.6
C7 C8 H8A 120.0
C7 C8 H8B 120.0
H8A C8 H8B 120.0
C3 C9 H9A 109.5
C3 C9 H9B 109.5
H9A C9 H9B 109.5
C3 C9 H9C 109.5
H9A C9 H9C 109.5
H9B C9 H9C 109.5
C5 C10 H10A 109.5
C5 C10 H10B 109.5
H10A C10 H10B 109.5
C5 C10 H10C 109.5
H10A C10 H10C 109.5
H10B C10 H10C 109.5
O3 C11 C6 111.09(12)
O3 C11 H11A 109.4
C6 C11 H11A 109.4
O3 C11 H11B 109.4
C6 C11 H11B 109.4
H11A C11 H11B 108.0

loop_
_geom_bond_atom_site_label_1
_geom_bond_atom_site_label_2
_geom_bond_distance
O1 C1 1.426(2)
O1 H1 0.922(19)
O2 C4 1.4380(18)
O2 H2 0.914(19)
O3 C11 1.4288(18)
O3 H3 0.89(2)
C1 C2 1.494(2)
C1 H1A 0.9900
C1 H1B 0.9900
C2 C3 1.334(2)
C2 H2A 0.9500
C3 C9 1.502(2)
C3 C4 1.516(2)
C4 C5 1.5398(19)
C4 H4 1.0000
C5 C10 1.524(2)
C5 C6 1.555(2)
C5 H5 1.0000
C6 C7 1.5125(19)
C6 C11 1.528(2)
C6 H6 1.0000
C7 C8 1.317(3)
C7 H7 0.9500
C8 H8A 0.9500
C8 H8B 0.9500
C9 H9A 0.9800
C9 H9B 0.9800
C9 H9C 0.9800
C10 H10A 0.9800
C10 H10B 0.9800
C10 H10C 0.9800
C11 H11A 0.9900
C11 H11B 0.9900

loop_
_geom_hbond_atom_site_label_D
_geom_hbond_atom_site_label_H
_geom_hbond_atom_site_label_A
_geom_hbond_site_symmetry_A
_geom_hbond_distance_DH
_geom_hbond_distance_HA
_geom_hbond_distance_DA
_geom_hbond_angle_DHA
O2 H2 O1 4_456 0.914(19) 1.77(2) 2.6681(16) 166(3)
O3 H3 O2 1_655 0.89(2) 1.83(2) 2.6983(16) 166(2)
O1 H1 O3 1_545 0.922(19) 1.830(19) 2.7458(17) 172(2)

loop_
_geom_torsion_atom_site_label_1
_geom_torsion_atom_site_label_2
_geom_torsion_atom_site_label_3
_geom_torsion_atom_site_label_4
_geom_torsion
O1 C1 C2 C3 -145.42(16)
C1 C2 C3 C9 -0.9(2)
C1 C2 C3 C4 -177.31(14)
C2 C3 C4 O2 116.83(15)
C9 C3 C4 O2 -59.86(16)
C2 C3 C4 C5 -123.71(15)
C9 C3 C4 C5 59.60(17)
O2 C4 C5 C10 171.78(13)
C3 C4 C5 C10 50.08(17)
O2 C4 C5 C6 -60.43(15)
C3 C4 C5 C6 177.87(12)
C10 C5 C6 C7 -73.56(16)
C4 C5 C6 C7 159.53(12)
C10 C5 C6 C11 48.64(17)
C4 C5 C6 C11 -78.26(15)
C11 C6 C7 C8 117.18(19)
C5 C6 C7 C8 -116.18(19)
C7 C6 C11 O3 -173.22(14)
C5 C6 C11 O3 63.52(17)

_cod_database_fobs_code 1543225
